data_7707642
loop_
_publ_author_name
'Mevissen, Christian'
'Sommer, David'
'Vasanthakumar, Sabarina'
'Truong, Khai-Nghi'
'Rissanen, Kari'
'Albrecht, Markus'

_publ_section_title
;
 Cation-translocation based isomerism offers a tool for the expansion of
 compressed helicates.
;
_journal_issue 27
_journal_name_full 'Dalton transactions (Cambridge, England : 2003)'
_journal_page_first 9372
_journal_page_last 9375
_journal_paper_doi 10.1039/d1dt01707a
_journal_volume 50
_journal_year 2021
_chemical_formula_moiety '4(C75 H86 Li3 N O37.50 Rb Ti2), 4(C3 H7 N O), 2(H2 O), 4(O0.25)'
_chemical_formula_sum 'C312 H376 Li12 N8 O157 Rb4 Ti8'
_chemical_formula_weight 7558.55
_chemical_name_systematic Rb[Li3(1)3Ti2]
_space_group_crystal_system monoclinic
_space_group_IT_number 14
_space_group_name_Hall '-P 2yn'
_space_group_name_H-M_alt 'P 1 21/n 1'
_atom_sites_solution_hydrogens mixed
_audit_creation_method SHELXL-2017/1
_audit_update_record
;
2021-03-11 deposited with the CCDC.	2021-06-07 downloaded from the CCDC.
;
_cell_angle_alpha 90
_cell_angle_beta 107.933(2)
_cell_angle_gamma 90
_cell_formula_units_Z 1
_cell_length_a 14.5024(7)
_cell_length_b 41.3843(18)
_cell_length_c 14.6141(7)
_cell_measurement_reflns_used 3112
_cell_measurement_temperature 120(2)
_cell_measurement_theta_max 73.8740
_cell_measurement_theta_min 3.3460
_cell_volume 8344.9(7)
_computing_cell_refinement 'CrysAlisPro 1.171.39.43c (Rigaku OD, 2018)'
_computing_data_collection 'CrysAlisPro 1.171.39.43c (Rigaku OD, 2018)'
_computing_data_reduction 'CrysAlisPro 1.171.39.43c (Rigaku OD, 2018)'
_computing_molecular_graphics 'PLATON (Spek, 2009)'
_computing_structure_refinement 'SHELXL-2017/1 (Sheldrick, 2017)'
_computing_structure_solution 'SHELXS2013 (Sheldrick, 2015)'
_diffrn_ambient_temperature 120(2)
_diffrn_detector 'CCD plate'
_diffrn_detector_type Atlas
_diffrn_measured_fraction_theta_full 0.992
_diffrn_measured_fraction_theta_max 0.991
_diffrn_measurement_device 'four-circle diffractometer'
_diffrn_measurement_device_type 'SuperNova, Dual, Cu at home/near, Atlas'
_diffrn_measurement_method '\w scans'
_diffrn_radiation_monochromator mirror
_diffrn_radiation_type CuK\a
_diffrn_radiation_wavelength 1.54184
_diffrn_reflns_av_R_equivalents 0.0757
_diffrn_reflns_av_unetI/netI 0.1340
_diffrn_reflns_Laue_measured_fraction_full 0.992
_diffrn_reflns_Laue_measured_fraction_max 0.991
_diffrn_reflns_limit_h_max 17
_diffrn_reflns_limit_h_min -16
_diffrn_reflns_limit_k_max 50
_diffrn_reflns_limit_k_min -48
_diffrn_reflns_limit_l_max 17
_diffrn_reflns_limit_l_min -12
_diffrn_reflns_number 31191
_diffrn_reflns_point_group_measured_fraction_full 0.992
_diffrn_reflns_point_group_measured_fraction_max 0.991
_diffrn_reflns_theta_full 67.684
_diffrn_reflns_theta_max 70.000
_diffrn_reflns_theta_min 3.353
_diffrn_source 'micro-focus sealed X-ray tube'
_diffrn_source_type 'SuperNova (Cu) X-ray Source'
_exptl_absorpt_coefficient_mu 3.162
_exptl_absorpt_correction_T_max 0.993
_exptl_absorpt_correction_T_min 0.970
_exptl_absorpt_correction_type analytical
_exptl_absorpt_process_details
;
CrysAlisPro 1.171.39.43c (Rigaku Oxford Diffraction, 2018)
Analytical numeric absorption correction using a multifaceted crystal 
model based on expressions derived by R.C. Clark & J.S. Reid.
(Clark, R. C. & Reid, J. S. (1995). Acta Cryst. A51, 887-897)
Empirical absorption correction using spherical harmonics, 
implemented in SCALE3 ABSPACK scaling algorithm.
;
_exptl_crystal_colour yellow
_exptl_crystal_density_diffrn 1.504
_exptl_crystal_description plate
_exptl_crystal_F_000 3920
_exptl_crystal_size_max 0.19
_exptl_crystal_size_mid 0.16
_exptl_crystal_size_min 0.05
_refine_diff_density_max 1.456
_refine_diff_density_min -0.981
_refine_diff_density_rms 0.110
_refine_ls_extinction_method none
_refine_ls_goodness_of_fit_ref 1.078
_refine_ls_hydrogen_treatment constr
_refine_ls_matrix_type full
_refine_ls_number_parameters 1107
_refine_ls_number_reflns 15693
_refine_ls_number_restraints 113
_refine_ls_restrained_S_all 1.078
_refine_ls_R_factor_all 0.1617
_refine_ls_R_factor_gt 0.0920
_refine_ls_shift/su_max 0.006
_refine_ls_shift/su_mean 0.000
_refine_ls_structure_factor_coef Fsqd
_refine_ls_weighting_details 'w=1/[\s^2^(Fo^2^)+(0.0943P)^2^] where P=(Fo^2^+2Fc^2^)/3'
_refine_ls_weighting_scheme calc
_refine_ls_wR_factor_gt 0.2167
_refine_ls_wR_factor_ref 0.2566
_reflns_Friedel_coverage 0.000
_reflns_number_gt 8262
_reflns_number_total 15693
_reflns_threshold_expression 'I > 2\s(I)'
_cod_data_source_file d1dt01707a2.cif
_cod_data_source_block Rb[Li3(1)3Ti2]
_cod_depositor_comments 'Adding full bibliography for 7707641--7707642.cif.'
_cod_original_cell_volume 8344.8(7)
_cod_original_sg_symbol_H-M 'P 21/n'
_cod_database_code 7707642
_shelx_shelxl_version_number 2017/1
_shelx_space_group_comment
;
The symmetry employed for this shelxl refinement is uniquely defined
by the following loop, which should always be used as a source of
symmetry information in preference to the above space-group names.
They are only intended as comments.
;
_shelx_estimated_absorpt_t_min 0.585
_shelx_estimated_absorpt_t_max 0.858
_oxdiff_exptl_absorpt_empirical_full_min 0.889
_oxdiff_exptl_absorpt_empirical_full_max 1.168
_oxdiff_exptl_absorpt_empirical_details
;
Empirical correction (ABSPACK) includes:
- Absorption correction using spherical harmonics
- Frame scaling
;

loop_
_space_group_symop_operation_xyz
'x, y, z'
'-x+1/2, y+1/2, -z+1/2'
'-x, -y, -z'
'x-1/2, -y-1/2, z-1/2'

loop_
_atom_site_label
_atom_site_type_symbol
_atom_site_fract_x
_atom_site_fract_y
_atom_site_fract_z
_atom_site_U_iso_or_equiv
_atom_site_adp_type
_atom_site_occupancy
_atom_site_site_symmetry_order
_atom_site_calc_flag
_atom_site_refinement_flags_posn
_atom_site_refinement_flags_adp
_atom_site_refinement_flags_occupancy
_atom_site_disorder_assembly
_atom_site_disorder_group
Rb1 Rb 0.10128(10) 0.58472(2) 0.79776(7) 0.0773(4) Uani 1 1 d . . . . .
Ti1 Ti 0.36534(8) 0.65441(3) 0.52142(8) 0.0283(3) Uani 1 1 d . . . . .
Ti2 Ti 0.57771(8) 0.66201(3) 0.90216(8) 0.0284(3) Uani 1 1 d . . . . .
Li1 Li 0.5854(8) 0.6350(3) 0.6838(8) 0.032(2) Uani 1 1 d . . . . .
Li2 Li 0.3620(8) 0.6342(3) 0.7482(8) 0.033(2) Uani 1 1 d . . . . .
Li3 Li 0.4613(9) 0.7089(3) 0.7046(7) 0.034(2) Uani 1 1 d . . . . .
O1 O 0.3009(3) 0.61556(12) 0.4675(3) 0.0335(10) Uani 1 1 d . . . . .
O2 O 0.4571(3) 0.62109(11) 0.6025(3) 0.0299(9) Uani 1 1 d . . . . .
O3 O 0.6270(3) 0.59066(11) 0.7154(3) 0.0338(10) Uani 1 1 d . . . . .
O4 O 0.6268(4) 0.53726(14) 0.7074(5) 0.069(2) Uani 1 1 d . . . . .
O5 O 0.7946(6) 0.4995(3) 0.6989(7) 0.107(2) Uani 1 1 d . . . . .
O6 O 0.9819(10) 0.5250(3) 0.6045(10) 0.144(4) Uani 1 1 d . . . . .
O7 O 1.0490(5) 0.58523(15) 0.5842(4) 0.0600(16) Uani 1 1 d . . . . .
O8 O 0.9379(4) 0.64203(14) 0.5309(4) 0.0477(13) Uani 1 1 d . . . . .
O9 O 0.7998(3) 0.67871(13) 0.5997(3) 0.0380(11) Uani 1 1 d . . . . .
O10 O 0.6758(3) 0.65138(11) 0.6215(3) 0.0308(10) Uani 1 1 d . . . . .
O11 O 0.6298(3) 0.66508(11) 0.7893(3) 0.0268(9) Uani 1 1 d . . . . .
O12 O 0.6773(3) 0.69309(12) 0.9491(3) 0.0341(10) Uani 1 1 d . . . . .
O13 O 0.4239(3) 0.66046(11) 0.4229(3) 0.0311(10) Uani 1 1 d . . . . .
O14 O 0.4665(3) 0.68783(11) 0.5851(3) 0.0286(9) Uani 1 1 d . . . . .
O15 O 0.5621(3) 0.73839(11) 0.7005(3) 0.0319(10) Uani 1 1 d . . . . .
O16 O 0.6602(3) 0.76836(13) 0.6426(3) 0.0366(11) Uani 1 1 d . . . . .
O17 O 0.7189(6) 0.8329(2) 0.6638(5) 0.087(3) Uani 1 1 d . . . . .
O18 O 0.6492(11) 0.8942(3) 0.6568(7) 0.140(4) Uani 1 1 d . . . . .
O19 O 0.4921(7) 0.8798(3) 0.7434(9) 0.140(4) Uani 1 1 d . . . . .
O20 O 0.3350(7) 0.8348(2) 0.7350(5) 0.091(3) Uani 1 1 d . . . . .
O21 O 0.2710(4) 0.77218(13) 0.7619(3) 0.0451(13) Uani 1 1 d . . . . .
O22 O 0.3642(3) 0.74026(10) 0.7042(3) 0.0279(9) Uani 1 1 d . . . . .
O23 O 0.4697(3) 0.69244(10) 0.8310(3) 0.0268(9) Uani 1 1 d . . . . .
O24 O 0.5213(3) 0.67063(11) 1.0012(3) 0.0326(10) Uani 1 1 d . . . . .
O25 O 0.2633(3) 0.68358(12) 0.4655(3) 0.0330(10) Uani 1 1 d . . . . .
O26 O 0.3135(3) 0.66108(10) 0.6336(3) 0.0258(9) Uani 1 1 d . . . . .
O27 O 0.2671(3) 0.65266(11) 0.8028(3) 0.0333(10) Uani 1 1 d . . . . .
O28 O 0.1513(3) 0.68466(12) 0.8240(3) 0.0367(11) Uani 1 1 d . . . . .
O29 O 0.0189(4) 0.64618(14) 0.8958(4) 0.0464(13) Uani 1 1 d . . . . .
O30 O -0.0633(6) 0.58489(17) 0.8821(6) 0.083(2) Uani 1 1 d . . . . .
O31 O 0.0472(6) 0.53062(18) 0.9185(6) 0.084(2) Uani 1 1 d . . . . .
O32 O 0.1755(5) 0.51867(16) 0.7950(7) 0.085(2) Uani 1 1 d . . . . .
O33 O 0.3448(4) 0.53560(13) 0.7484(5) 0.0651(19) Uani 1 1 d . . . . .
O34 O 0.3264(4) 0.58890(12) 0.7334(4) 0.0393(11) Uani 1 1 d . . . . .
O35 O 0.4907(3) 0.62523(11) 0.8325(3) 0.0298(9) Uani 1 1 d . . . . .
O36 O 0.6497(3) 0.62598(12) 0.9676(3) 0.0353(10) Uani 1 1 d . . . . .
O37 O 0.2781(6) 0.58421(19) 0.9504(6) 0.079(2) Uani 1 1 d . . . . .
O38 O -0.0267(13) 0.6321(4) 0.7122(9) 0.083(4) Uani 0.5 1 d . . P A .
H38O H -0.063630 0.616951 0.685356 0.100 Uiso 0.5 1 d R U P . .
H38P H -0.012128 0.636523 0.771082 0.100 Uiso 0.5 1 d R U P . .
N1 N 0.4194(7) 0.58660(19) 1.0736(6) 0.065(2) Uani 1 1 d . . . . .
C1 C 0.3485(5) 0.58790(18) 0.4956(5) 0.0346(15) Uani 1 1 d . . . . .
C2 C 0.4360(5) 0.59083(16) 0.5721(5) 0.0322(14) Uani 1 1 d . . . . .
C3 C 0.4922(5) 0.56364(18) 0.6065(6) 0.0399(17) Uani 1 1 d . . . . .
C4 C 0.4586(5) 0.53337(19) 0.5642(7) 0.052(2) Uani 1 1 d . . . . .
H4 H 0.495258 0.514428 0.587471 0.063 Uiso 1 1 calc R U . . .
C5 C 0.3731(6) 0.5311(2) 0.4895(7) 0.059(3) Uani 1 1 d . . . . .
H5 H 0.352604 0.510612 0.460963 0.070 Uiso 1 1 calc R U . . .
C6 C 0.3165(6) 0.5583(2) 0.4553(6) 0.049(2) Uani 1 1 d . . . . .
H6 H 0.256834 0.556490 0.405105 0.059 Uiso 1 1 calc R U . . .
C7 C 0.5875(5) 0.56620(18) 0.6812(6) 0.0421(17) Uani 1 1 d . . . . .
C8 C 0.7187(6) 0.5366(2) 0.7830(8) 0.065(3) Uani 1 1 d . . . . .
H8A H 0.708010 0.537891 0.846624 0.078 Uiso 1 1 calc R U . . .
H8B H 0.758845 0.555296 0.776451 0.078 Uiso 1 1 calc R U . . .
C9 C 0.7673(9) 0.5067(4) 0.7748(10) 0.107(2) Uani 1 1 d . . . . .
H9A H 0.826270 0.505635 0.831367 0.129 Uiso 1 1 calc R U . . .
H9B H 0.724443 0.488947 0.782369 0.129 Uiso 1 1 calc R U . . .
C10 C 0.8700(9) 0.5188(4) 0.6950(10) 0.107(2) Uani 1 1 d . . . . .
H10A H 0.917646 0.521415 0.759631 0.129 Uiso 1 1 calc R U . . .
H10B H 0.846284 0.540403 0.669114 0.129 Uiso 1 1 calc R U . . .
C11 C 0.9143(12) 0.5013(4) 0.6286(11) 0.115(3) Uani 1 1 d . . . . .
H11A H 0.863392 0.494273 0.569623 0.138 Uiso 1 1 calc R U . . .
H11B H 0.950290 0.481971 0.660799 0.138 Uiso 1 1 calc R U . . .
C12 C 0.9376(12) 0.5413(4) 0.5278(12) 0.115(3) Uani 1 1 d . . . . .
H12A H 0.885006 0.554535 0.538647 0.138 Uiso 1 1 calc R U . . .
H12B H 0.909303 0.526627 0.472945 0.138 Uiso 1 1 calc R U . . .
C13 C 1.0160(8) 0.5635(3) 0.5072(7) 0.072(2) Uani 1 1 d . . . . .
H13A H 1.070541 0.550230 0.500951 0.087 Uiso 1 1 calc R U . . .
H13B H 0.987718 0.575460 0.446359 0.087 Uiso 1 1 calc R U . . .
C14 C 1.0888(6) 0.6146(2) 0.5593(7) 0.058(2) Uani 1 1 d . . . . .
H14A H 1.138832 0.609010 0.528676 0.070 Uiso 1 1 calc R U . . .
H14B H 1.121052 0.626739 0.618998 0.070 Uiso 1 1 calc R U . . .
C15 C 1.0140(6) 0.6361(2) 0.4922(7) 0.055(2) Uani 1 1 d . . . . .
H15A H 1.044307 0.656784 0.483125 0.066 Uiso 1 1 calc R U . . .
H15B H 0.988249 0.625496 0.428664 0.066 Uiso 1 1 calc R U . . .
C16 C 0.8683(5) 0.6643(2) 0.4749(6) 0.0436(17) Uani 1 1 d . . . . .
H16A H 0.851608 0.658703 0.405844 0.052 Uiso 1 1 calc R U . . .
H16B H 0.895548 0.686468 0.483751 0.052 Uiso 1 1 calc R U . . .
C17 C 0.7796(5) 0.6630(2) 0.5062(5) 0.0415(17) Uani 1 1 d . . . . .
H17A H 0.725369 0.674170 0.458446 0.050 Uiso 1 1 calc R U . . .
H17B H 0.760593 0.640254 0.510771 0.050 Uiso 1 1 calc R U . . .
C18 C 0.7402(4) 0.67099(16) 0.6502(4) 0.0271(13) Uani 1 1 d . . . . .
C19 C 0.7631(4) 0.68896(16) 0.7419(4) 0.0281(13) Uani 1 1 d . . . . .
C20 C 0.7071(4) 0.68393(15) 0.8036(4) 0.0273(13) Uani 1 1 d . . . . .
C21 C 0.7333(5) 0.70054(16) 0.8939(4) 0.0289(13) Uani 1 1 d . . . . .
C22 C 0.8100(5) 0.72176(18) 0.9191(5) 0.0365(15) Uani 1 1 d . . . . .
H22 H 0.826564 0.732785 0.978960 0.044 Uiso 1 1 calc R U . . .
C23 C 0.8630(5) 0.72685(18) 0.8558(5) 0.0402(16) Uani 1 1 d . . . . .
H23 H 0.915495 0.741684 0.872576 0.048 Uiso 1 1 calc R U . . .
C24 C 0.8408(5) 0.71075(18) 0.7688(5) 0.0359(15) Uani 1 1 d . . . . .
H24 H 0.878474 0.714476 0.726951 0.043 Uiso 1 1 calc R U . . .
C25 C 0.4849(4) 0.68594(17) 0.4325(4) 0.0297(13) Uani 1 1 d . . . . .
C26 C 0.5084(4) 0.70067(16) 0.5237(4) 0.0277(13) Uani 1 1 d . . . . .
C27 C 0.5702(5) 0.72768(17) 0.5424(4) 0.0309(14) Uani 1 1 d . . . . .
C28 C 0.6082(5) 0.73852(18) 0.4687(4) 0.0327(14) Uani 1 1 d . . . . .
H28 H 0.650811 0.756551 0.480485 0.039 Uiso 1 1 calc R U . . .
C29 C 0.5843(5) 0.72332(19) 0.3808(4) 0.0345(15) Uani 1 1 d . . . . .
H29 H 0.610112 0.730988 0.332476 0.041 Uiso 1 1 calc R U . . .
C30 C 0.5229(5) 0.69696(18) 0.3624(4) 0.0333(15) Uani 1 1 d . . . . .
H30 H 0.506900 0.686433 0.301802 0.040 Uiso 1 1 calc R U . . .
C31 C 0.5959(5) 0.74464(16) 0.6365(4) 0.0298(13) Uani 1 1 d . . . . .
C32 C 0.6884(5) 0.78476(18) 0.7353(4) 0.0371(16) Uani 1 1 d . . . . .
H32A H 0.716128 0.769169 0.787968 0.044 Uiso 1 1 calc R U . . .
H32B H 0.631691 0.795392 0.746447 0.044 Uiso 1 1 calc R U . . .
C33 C 0.7619(6) 0.8091(2) 0.7311(5) 0.051(2) Uani 1 1 d . . . . .
H33A H 0.790202 0.819027 0.795205 0.061 Uiso 1 1 calc R U . . .
H33B H 0.814770 0.798452 0.712646 0.061 Uiso 1 1 calc R U . . .
C34 C 0.7752(12) 0.8606(3) 0.6651(11) 0.123(6) Uani 1 1 d D . . . .
H34A H 0.762974 0.868321 0.598321 0.148 Uiso 1 1 calc R U . . .
H34B H 0.844641 0.854678 0.690645 0.148 Uiso 1 1 calc R U . . .
C35 C 0.7553(14) 0.8866(4) 0.7229(10) 0.136(5) Uani 1 1 d D . . . .
H35A H 0.799580 0.905215 0.728121 0.163 Uiso 1 1 calc R U . . .
H35B H 0.756925 0.879315 0.787910 0.163 Uiso 1 1 calc R U . . .
C36 C 0.6282(11) 0.9109(4) 0.7242(10) 0.115(4) Uani 1 1 d D . . . .
H36A H 0.579624 0.927497 0.692778 0.138 Uiso 1 1 calc R U . . .
H36B H 0.687483 0.922379 0.762332 0.138 Uiso 1 1 calc R U . . .
C37 C 0.5905(12) 0.8923(5) 0.7908(11) 0.142(7) Uani 1 1 d D . . . .
H37A H 0.589312 0.906278 0.845401 0.170 Uiso 1 1 calc R U . . .
H37B H 0.634588 0.873941 0.816958 0.170 Uiso 1 1 calc R U . . .
C38 C 0.4962(11) 0.8458(5) 0.7174(10) 0.118(5) Uani 1 1 d . . . . .
H38A H 0.525273 0.832474 0.775382 0.142 Uiso 1 1 calc R U . . .
H38B H 0.535274 0.843164 0.672949 0.142 Uiso 1 1 calc R U . . .
C39 C 0.3904(11) 0.8358(4) 0.6680(8) 0.111(5) Uani 1 1 d . . . . .
H39A H 0.360083 0.851431 0.616083 0.133 Uiso 1 1 calc R U . . .
H39B H 0.389073 0.814273 0.638366 0.133 Uiso 1 1 calc R U . . .
C40 C 0.2346(7) 0.8243(2) 0.6923(6) 0.061(3) Uani 1 1 d . . . . .
H40A H 0.203826 0.836332 0.632132 0.074 Uiso 1 1 calc R U . . .
H40B H 0.197026 0.828268 0.737406 0.074 Uiso 1 1 calc R U . . .
C41 C 0.2362(7) 0.78927(19) 0.6718(5) 0.052(2) Uani 1 1 d . . . . .
H41A H 0.170181 0.781768 0.635728 0.062 Uiso 1 1 calc R U . . .
H41B H 0.279312 0.785090 0.632140 0.062 Uiso 1 1 calc R U . . .
C42 C 0.3353(5) 0.74833(16) 0.7707(4) 0.0292(13) Uani 1 1 d . . . . .
C43 C 0.3650(4) 0.73351(15) 0.8679(4) 0.0229(11) Uani 1 1 d . . . . .
C44 C 0.4290(4) 0.70769(15) 0.8909(4) 0.0243(12) Uani 1 1 d . . . . .
C45 C 0.4571(5) 0.69522(16) 0.9854(4) 0.0289(13) Uani 1 1 d . . . . .
C46 C 0.4220(5) 0.70799(17) 1.0556(4) 0.0298(14) Uani 1 1 d . . . . .
H46 H 0.441720 0.699315 1.118813 0.036 Uiso 1 1 calc R U . . .
C47 C 0.3570(4) 0.73387(16) 1.0319(4) 0.0289(13) Uani 1 1 d . . . . .
H47 H 0.331895 0.742821 1.079238 0.035 Uiso 1 1 calc R U . . .
C48 C 0.3291(4) 0.74646(16) 0.9397(4) 0.0276(13) Uani 1 1 d . . . . .
H48 H 0.285152 0.764105 0.924370 0.033 Uiso 1 1 calc R U . . .
C49 C 0.2098(5) 0.69420(16) 0.5210(5) 0.0304(13) Uani 1 1 d . . . . .
C50 C 0.2378(4) 0.68112(16) 0.6145(4) 0.0288(13) Uani 1 1 d . . . . .
C51 C 0.1847(5) 0.68843(15) 0.6771(5) 0.0284(13) Uani 1 1 d . . . . .
C52 C 0.1060(5) 0.71084(17) 0.6434(5) 0.0365(15) Uani 1 1 d . . . . .
H52 H 0.068271 0.716306 0.683957 0.044 Uiso 1 1 calc R U . . .
C53 C 0.0842(5) 0.72452(19) 0.5539(5) 0.0426(17) Uani 1 1 d . . . . .
H53 H 0.033104 0.739833 0.534451 0.051 Uiso 1 1 calc R U . . .
C54 C 0.1353(5) 0.71642(18) 0.4913(5) 0.0372(15) Uani 1 1 d . . . . .
H54 H 0.119579 0.725936 0.429241 0.045 Uiso 1 1 calc R U . . .
C55 C 0.2067(5) 0.67350(15) 0.7730(5) 0.0299(13) Uani 1 1 d . . . . .
C56 C 0.1697(5) 0.67226(19) 0.9211(5) 0.0385(16) Uani 1 1 d . . . . .
H56A H 0.217373 0.686190 0.967443 0.046 Uiso 1 1 calc R U . . .
H56B H 0.196677 0.650129 0.925642 0.046 Uiso 1 1 calc R U . . .
C57 C 0.0776(5) 0.67187(19) 0.9440(5) 0.0396(16) Uani 1 1 d . . . . .
H57A H 0.090943 0.669392 1.014303 0.047 Uiso 1 1 calc R U . . .
H57B H 0.043186 0.692606 0.924336 0.047 Uiso 1 1 calc R U . . .
C58 C -0.0598(6) 0.6408(2) 0.9324(7) 0.054(2) Uani 1 1 d . . . . .
H58A H -0.098636 0.660726 0.926999 0.065 Uiso 1 1 calc R U . . .
H58B H -0.035131 0.634571 1.001086 0.065 Uiso 1 1 calc R U . . .
C59 C -0.1208(8) 0.6144(3) 0.8757(9) 0.077(3) Uani 1 1 d . . . . .
H59A H -0.175844 0.610067 0.900647 0.093 Uiso 1 1 calc R U . . .
H59B H -0.147471 0.621047 0.807581 0.093 Uiso 1 1 calc R U . . .
C60 C -0.0519(10) 0.5665(3) 0.9675(9) 0.088(4) Uani 1 1 d . . . . .
H60A H -0.105859 0.550880 0.956417 0.105 Uiso 1 1 calc R U . . .
H60B H -0.054616 0.581175 1.020172 0.105 Uiso 1 1 calc R U . . .
C61 C 0.0407(10) 0.5490(3) 0.9963(8) 0.100(5) Uani 1 1 d . . . . .
H61A H 0.095204 0.564541 1.015892 0.120 Uiso 1 1 calc R U . . .
H61B H 0.044247 0.534759 1.051677 0.120 Uiso 1 1 calc R U . . .
C62 C 0.1345(9) 0.5122(3) 0.9436(10) 0.100(3) Uani 1 1 d . . . . .
H62A H 0.132620 0.495955 0.992697 0.120 Uiso 1 1 calc R U . . .
H62B H 0.190227 0.526704 0.972132 0.120 Uiso 1 1 calc R U . . .
C63 C 0.1493(10) 0.4949(3) 0.8565(11) 0.104(3) Uani 1 1 d . . . . .
H63A H 0.201393 0.478613 0.878202 0.125 Uiso 1 1 calc R U . . .
H63B H 0.088898 0.483698 0.819966 0.125 Uiso 1 1 calc R U . . .
C64 C 0.2010(8) 0.5043(2) 0.7172(10) 0.090(4) Uani 1 1 d . . . . .
H64A H 0.142391 0.496716 0.666680 0.108 Uiso 1 1 calc R U . . .
H64B H 0.244908 0.485664 0.740172 0.108 Uiso 1 1 calc R U . . .
C65 C 0.2507(7) 0.5302(2) 0.6792(9) 0.077(3) Uani 1 1 d . . . . .
H65A H 0.257924 0.523454 0.616744 0.093 Uiso 1 1 calc R U . . .
H65B H 0.211971 0.550296 0.669159 0.093 Uiso 1 1 calc R U . . .
C66 C 0.3728(6) 0.56603(19) 0.7711(7) 0.0471(19) Uani 1 1 d . . . . .
C67 C 0.4691(5) 0.56749(18) 0.8462(6) 0.0427(17) Uani 1 1 d . . . . .
C68 C 0.5190(5) 0.59631(17) 0.8729(5) 0.0350(15) Uani 1 1 d . . . . .
C69 C 0.6082(5) 0.59653(18) 0.9473(5) 0.0366(15) Uani 1 1 d . . . . .
C70 C 0.6476(6) 0.5686(2) 0.9966(6) 0.0476(19) Uani 1 1 d . . . . .
H70 H 0.707920 0.569041 1.046327 0.057 Uiso 1 1 calc R U . . .
C71 C 0.5954(7) 0.5393(2) 0.9705(8) 0.063(3) Uani 1 1 d . . . . .
H71 H 0.620334 0.519994 1.004234 0.075 Uiso 1 1 calc R U . . .
C72 C 0.5100(6) 0.53847(19) 0.8978(7) 0.054(2) Uani 1 1 d . . . . .
H72 H 0.476862 0.518507 0.880680 0.065 Uiso 1 1 calc R U . . .
C73 C 0.3539(8) 0.5979(2) 0.9971(6) 0.059(2) Uani 1 1 d . . . . .
H73 H 0.365670 0.618679 0.975381 0.070 Uiso 1 1 calc R U . . .
C74 C 0.5014(7) 0.6056(2) 1.1266(6) 0.058(2) Uani 1 1 d . . . . .
H74A H 0.500958 0.626241 1.093585 0.086 Uiso 1 1 calc R U . . .
H74B H 0.561242 0.593875 1.130757 0.086 Uiso 1 1 calc R U . . .
H74C H 0.497837 0.609636 1.191484 0.086 Uiso 1 1 calc R U . . .
C75 C 0.4064(11) 0.5545(3) 1.1084(12) 0.113(6) Uani 1 1 d . . . . .
H75A H 0.360291 0.555556 1.145242 0.169 Uiso 1 1 calc R U . . .
H75B H 0.468854 0.546404 1.149884 0.169 Uiso 1 1 calc R U . . .
H75C H 0.381429 0.539849 1.053645 0.169 Uiso 1 1 calc R U . . .
O39 O -0.141(3) 0.5876(8) 0.6318(17) 0.083(4) Uani 0.25 1 d . . P A -1
O40 O 0.3692(18) 0.9215(6) 0.7118(18) 0.143(4) Uani 0.5 1 d . . P . .
H40O H 0.411939 0.907123 0.721439 0.172 Uiso 0.5 1 d R U P . .
H40P H 0.334936 0.923819 0.748439 0.172 Uiso 0.5 1 d R U P . .
O41 O 0.2584(10) 0.9290(3) 0.8279(10) 0.143(4) Uani 1 1 d . . . . .
N2 N 0.1292(10) 0.9181(3) 0.8858(8) 0.101(3) Uani 1 1 d . . . . .
C76 C 0.1994(12) 0.9097(4) 0.8421(10) 0.104(3) Uani 1 1 d . . . . .
H76 H 0.201569 0.887960 0.822208 0.125 Uiso 1 1 calc R U . . .
C77 C 0.1215(12) 0.9485(3) 0.9190(10) 0.104(3) Uani 1 1 d . . . . .
H77A H 0.113395 0.964146 0.866646 0.156 Uiso 1 1 calc R U . . .
H77B H 0.180295 0.953730 0.971539 0.156 Uiso 1 1 calc R U . . .
H77C H 0.065171 0.949567 0.942543 0.156 Uiso 1 1 calc R U . . .
C78 C 0.0693(11) 0.8938(3) 0.9066(9) 0.104(3) Uani 1 1 d . . . . .
H78A H 0.086346 0.872765 0.885743 0.156 Uiso 1 1 calc R U . . .
H78B H 0.001252 0.898659 0.872396 0.156 Uiso 1 1 calc R U . . .
H78C H 0.079070 0.893349 0.975969 0.156 Uiso 1 1 calc R U . . .

loop_
_atom_site_aniso_label
_atom_site_aniso_U_11
_atom_site_aniso_U_22
_atom_site_aniso_U_33
_atom_site_aniso_U_23
_atom_site_aniso_U_13
_atom_site_aniso_U_12
Rb1 0.1256(10) 0.0445(5) 0.0589(5) 0.0058(4) 0.0241(5) 0.0061(6)
Ti1 0.0274(5) 0.0324(6) 0.0243(5) 0.0001(4) 0.0068(4) 0.0046(5)
Ti2 0.0341(6) 0.0283(6) 0.0228(5) 0.0023(4) 0.0090(4) 0.0008(5)
Li1 0.035(6) 0.027(5) 0.033(5) -0.007(4) 0.008(4) -0.002(5)
Li2 0.031(5) 0.030(6) 0.039(6) 0.001(5) 0.012(5) 0.003(4)
Li3 0.049(6) 0.035(6) 0.025(5) 0.004(4) 0.020(5) 0.004(5)
O1 0.030(2) 0.038(3) 0.030(2) -0.0073(19) 0.0043(18) 0.000(2)
O2 0.030(2) 0.029(2) 0.028(2) -0.0050(17) 0.0036(17) 0.0029(18)
O3 0.030(2) 0.030(2) 0.038(2) -0.0049(19) 0.0045(19) 0.0044(19)
O4 0.046(3) 0.031(3) 0.104(5) -0.015(3) -0.017(3) 0.015(2)
O5 0.064(3) 0.150(7) 0.098(4) -0.037(4) 0.010(3) -0.014(4)
O6 0.142(7) 0.139(9) 0.151(8) -0.001(7) 0.044(7) -0.050(6)
O7 0.073(4) 0.041(3) 0.061(4) -0.003(3) 0.015(3) 0.005(3)
O8 0.042(3) 0.045(3) 0.060(3) 0.003(3) 0.022(3) 0.009(2)
O9 0.032(2) 0.051(3) 0.035(2) -0.004(2) 0.0169(19) -0.005(2)
O10 0.027(2) 0.035(2) 0.030(2) -0.0045(19) 0.0086(17) -0.0009(19)
O11 0.024(2) 0.028(2) 0.027(2) -0.0019(17) 0.0065(16) -0.0041(17)
O12 0.041(3) 0.035(3) 0.024(2) -0.0028(18) 0.0078(19) 0.002(2)
O13 0.030(2) 0.037(3) 0.0234(19) -0.0028(18) 0.0046(17) 0.0068(19)
O14 0.034(2) 0.031(2) 0.0238(19) 0.0016(17) 0.0122(17) 0.0037(19)
O15 0.040(2) 0.033(2) 0.025(2) 0.0016(18) 0.0148(18) 0.004(2)
O16 0.038(2) 0.046(3) 0.026(2) -0.001(2) 0.0101(19) -0.011(2)
O17 0.111(6) 0.087(5) 0.047(3) 0.008(3) 0.000(4) -0.061(5)
O18 0.226(11) 0.094(7) 0.086(6) 0.017(5) 0.028(6) -0.004(7)
O19 0.081(6) 0.179(10) 0.158(10) -0.072(8) 0.036(5) -0.040(6)
O20 0.124(6) 0.100(6) 0.039(3) 0.001(4) 0.012(4) -0.029(5)
O21 0.063(3) 0.045(3) 0.032(2) 0.005(2) 0.021(2) 0.027(3)
O22 0.036(2) 0.025(2) 0.023(2) 0.0033(16) 0.0105(17) 0.0052(18)
O23 0.033(2) 0.029(2) 0.0210(19) -0.0006(16) 0.0111(17) 0.0007(18)
O24 0.041(2) 0.032(2) 0.025(2) 0.0059(18) 0.0109(19) 0.006(2)
O25 0.033(2) 0.040(3) 0.025(2) 0.0068(19) 0.0075(18) 0.008(2)
O26 0.0227(19) 0.026(2) 0.029(2) 0.0007(17) 0.0084(16) 0.0063(17)
O27 0.036(2) 0.033(2) 0.032(2) 0.0033(19) 0.0114(19) 0.009(2)
O28 0.041(3) 0.039(3) 0.037(2) 0.009(2) 0.022(2) 0.006(2)
O29 0.042(3) 0.050(3) 0.046(3) 0.006(2) 0.013(2) -0.009(2)
O30 0.113(6) 0.045(4) 0.094(5) 0.010(4) 0.036(5) -0.015(4)
O31 0.086(5) 0.058(4) 0.081(5) 0.025(3) -0.013(3) -0.016(3)
O32 0.070(4) 0.035(3) 0.132(6) 0.020(4) 0.006(4) -0.005(3)
O33 0.046(3) 0.024(3) 0.113(5) -0.004(3) 0.006(3) 0.003(2)
O34 0.040(3) 0.027(3) 0.050(3) 0.001(2) 0.013(2) 0.006(2)
O35 0.035(2) 0.023(2) 0.032(2) 0.0043(17) 0.0108(18) 0.0010(18)
O36 0.036(2) 0.038(3) 0.031(2) 0.0076(19) 0.0094(19) 0.003(2)
O37 0.088(5) 0.075(5) 0.082(5) -0.021(4) 0.038(4) -0.033(4)
O38 0.135(12) 0.070(9) 0.039(6) 0.002(5) 0.018(7) 0.030(8)
N1 0.090(6) 0.041(4) 0.075(5) 0.008(4) 0.041(5) 0.002(4)
C1 0.031(3) 0.036(4) 0.035(3) -0.010(3) 0.007(3) 0.004(3)
C2 0.028(3) 0.031(4) 0.036(3) -0.009(3) 0.008(3) -0.001(3)
C3 0.028(3) 0.034(4) 0.052(4) -0.011(3) 0.005(3) 0.003(3)
C4 0.031(4) 0.029(4) 0.085(6) -0.021(4) 0.002(4) 0.005(3)
C5 0.042(4) 0.040(4) 0.079(6) -0.029(4) -0.005(4) 0.006(4)
C6 0.038(4) 0.046(5) 0.057(5) -0.023(4) 0.004(3) -0.006(3)
C7 0.034(4) 0.030(4) 0.059(4) -0.007(3) 0.009(3) 0.005(3)
C8 0.038(4) 0.055(5) 0.081(6) -0.005(5) -0.011(4) 0.013(4)
C9 0.064(3) 0.150(7) 0.098(4) -0.037(4) 0.010(3) -0.014(4)
C10 0.064(3) 0.150(7) 0.098(4) -0.037(4) 0.010(3) -0.014(4)
C11 0.129(7) 0.104(6) 0.120(6) -0.038(5) 0.050(5) -0.037(5)
C12 0.129(7) 0.104(6) 0.120(6) -0.038(5) 0.050(5) -0.037(5)
C13 0.088(6) 0.065(6) 0.062(6) -0.015(5) 0.021(5) 0.008(4)
C14 0.050(5) 0.045(5) 0.077(6) 0.005(4) 0.016(4) 0.006(4)
C15 0.048(4) 0.046(5) 0.079(6) 0.003(4) 0.032(4) 0.015(4)
C16 0.044(4) 0.046(4) 0.050(4) 0.006(3) 0.029(3) 0.006(3)
C17 0.036(4) 0.059(5) 0.029(3) -0.002(3) 0.010(3) 0.004(3)
C18 0.023(3) 0.035(3) 0.025(3) 0.009(2) 0.009(2) 0.004(3)
C19 0.024(3) 0.029(3) 0.028(3) 0.006(2) 0.003(2) -0.001(2)
C20 0.031(3) 0.023(3) 0.024(3) 0.003(2) 0.001(2) 0.003(2)
C21 0.032(3) 0.026(3) 0.024(3) -0.003(2) 0.003(2) -0.002(3)
C22 0.034(3) 0.040(4) 0.029(3) -0.003(3) 0.000(3) -0.010(3)
C23 0.036(3) 0.039(4) 0.040(4) -0.002(3) 0.004(3) -0.014(3)
C24 0.029(3) 0.045(4) 0.032(3) 0.005(3) 0.009(3) -0.005(3)
C25 0.025(3) 0.038(4) 0.026(3) 0.001(3) 0.007(2) 0.009(3)
C26 0.024(3) 0.035(3) 0.021(3) 0.009(2) 0.003(2) 0.010(3)
C27 0.034(3) 0.038(4) 0.021(3) 0.006(3) 0.009(2) 0.010(3)
C28 0.028(3) 0.043(4) 0.028(3) 0.008(3) 0.010(3) 0.003(3)
C29 0.033(3) 0.053(4) 0.022(3) 0.007(3) 0.016(2) 0.008(3)
C30 0.029(3) 0.046(4) 0.023(3) 0.001(3) 0.005(2) 0.009(3)
C31 0.030(3) 0.029(3) 0.029(3) 0.003(3) 0.007(2) 0.004(3)
C32 0.041(4) 0.045(4) 0.024(3) 0.002(3) 0.008(3) -0.009(3)
C33 0.048(4) 0.078(6) 0.028(3) -0.012(4) 0.013(3) -0.030(4)
C34 0.161(12) 0.106(7) 0.115(10) -0.023(7) 0.060(10) -0.090(8)
C35 0.207(11) 0.127(9) 0.067(7) 0.003(6) 0.033(7) -0.026(9)
C36 0.103(8) 0.132(10) 0.087(7) -0.020(6) -0.004(6) -0.048(7)
C37 0.105(9) 0.193(16) 0.106(9) -0.005(9) 0.002(6) -0.067(10)
C38 0.111(8) 0.164(11) 0.080(8) -0.027(8) 0.032(6) -0.015(7)
C39 0.126(8) 0.149(14) 0.052(5) 0.003(7) 0.021(5) -0.035(7)
C40 0.087(7) 0.062(6) 0.029(4) 0.000(4) 0.009(4) 0.031(5)
C41 0.091(6) 0.039(4) 0.021(3) 0.005(3) 0.011(4) 0.026(4)
C42 0.034(3) 0.028(3) 0.026(3) -0.003(2) 0.010(2) -0.005(3)
C43 0.022(3) 0.024(3) 0.024(3) -0.001(2) 0.008(2) -0.003(2)
C44 0.029(3) 0.028(3) 0.019(3) -0.004(2) 0.010(2) -0.007(2)
C45 0.031(3) 0.030(3) 0.026(3) 0.001(2) 0.008(2) -0.008(3)
C46 0.033(3) 0.040(4) 0.018(3) 0.000(2) 0.011(2) -0.008(3)
C47 0.031(3) 0.035(3) 0.025(3) -0.008(3) 0.014(2) -0.007(3)
C48 0.026(3) 0.031(3) 0.026(3) 0.001(2) 0.008(2) 0.000(2)
C49 0.028(3) 0.031(3) 0.033(3) -0.002(3) 0.011(3) 0.003(3)
C50 0.027(3) 0.026(3) 0.032(3) -0.003(3) 0.008(2) 0.001(3)
C51 0.031(3) 0.021(3) 0.035(3) 0.003(2) 0.014(3) 0.004(2)
C52 0.036(3) 0.032(4) 0.043(4) 0.002(3) 0.014(3) 0.006(3)
C53 0.037(4) 0.043(4) 0.046(4) 0.005(3) 0.010(3) 0.018(3)
C54 0.034(3) 0.039(4) 0.036(3) 0.008(3) 0.008(3) 0.012(3)
C55 0.032(3) 0.021(3) 0.036(3) -0.006(3) 0.010(3) -0.009(3)
C56 0.037(4) 0.045(4) 0.033(3) 0.004(3) 0.011(3) 0.000(3)
C57 0.031(3) 0.048(4) 0.042(4) 0.009(3) 0.014(3) -0.001(3)
C58 0.037(4) 0.056(5) 0.076(6) 0.003(4) 0.027(4) -0.010(4)
C59 0.059(6) 0.051(6) 0.118(9) -0.002(6) 0.023(6) -0.014(5)
C60 0.106(10) 0.056(7) 0.093(8) 0.008(6) 0.019(7) -0.023(7)
C61 0.124(11) 0.090(9) 0.063(7) 0.000(6) -0.005(7) -0.045(9)
C62 0.081(5) 0.064(6) 0.128(8) 0.044(5) -0.008(5) -0.017(4)
C63 0.088(7) 0.057(6) 0.144(8) 0.037(5) 0.001(6) -0.016(5)
C64 0.067(7) 0.036(5) 0.155(12) -0.023(6) 0.019(7) 0.006(5)
C65 0.050(5) 0.046(5) 0.126(10) -0.023(6) 0.012(6) -0.001(4)
C66 0.041(4) 0.034(4) 0.072(5) -0.007(4) 0.025(4) -0.001(3)
C67 0.035(4) 0.028(4) 0.062(5) 0.004(3) 0.012(3) 0.009(3)
C68 0.039(4) 0.027(3) 0.044(4) 0.007(3) 0.019(3) 0.006(3)
C69 0.041(4) 0.033(4) 0.039(3) 0.009(3) 0.018(3) 0.006(3)
C70 0.046(4) 0.043(4) 0.053(5) 0.016(4) 0.014(4) 0.011(4)
C71 0.058(5) 0.034(4) 0.090(7) 0.022(4) 0.013(5) 0.014(4)
C72 0.053(5) 0.024(4) 0.084(6) 0.008(4) 0.020(5) 0.004(3)
C73 0.085(7) 0.048(5) 0.055(5) -0.011(4) 0.040(5) -0.008(5)
C74 0.060(5) 0.063(6) 0.055(5) 0.010(4) 0.024(4) 0.004(4)
C75 0.146(13) 0.045(6) 0.174(15) 0.038(8) 0.088(12) 0.021(7)
O39 0.135(12) 0.070(9) 0.039(6) 0.002(5) 0.018(7) 0.030(8)
O40 0.160(8) 0.111(7) 0.179(10) 0.018(7) 0.084(8) -0.034(6)
O41 0.160(8) 0.111(7) 0.179(10) 0.018(7) 0.084(8) -0.034(6)
N2 0.141(8) 0.088(5) 0.085(6) -0.012(5) 0.055(6) -0.049(6)
C76 0.150(6) 0.091(5) 0.086(5) -0.007(4) 0.058(5) -0.039(5)
C77 0.150(6) 0.091(5) 0.086(5) -0.007(4) 0.058(5) -0.039(5)
C78 0.150(6) 0.091(5) 0.086(5) -0.007(4) 0.058(5) -0.039(5)

loop_
_atom_type_symbol
_atom_type_description
_atom_type_scat_dispersion_real
_atom_type_scat_dispersion_imag
_atom_type_scat_source
C C 0.0181 0.0091 'International Tables Vol C Tables 4.2.6.8 and 6.1.1.4'
H H 0.0000 0.0000 'International Tables Vol C Tables 4.2.6.8 and 6.1.1.4'
Li Li 0.0008 0.0003 'International Tables Vol C Tables 4.2.6.8 and 6.1.1.4'
N N 0.0311 0.0180 'International Tables Vol C Tables 4.2.6.8 and 6.1.1.4'
O O 0.0492 0.0322 'International Tables Vol C Tables 4.2.6.8 and 6.1.1.4'
Ti Ti 0.2191 1.8069 'International Tables Vol C Tables 4.2.6.8 and 6.1.1.4'
Rb Rb -0.4688 1.6079 'International Tables Vol C Tables 4.2.6.8 and 6.1.1.4'

loop_
_geom_angle_atom_site_label_1
_geom_angle_atom_site_label_2
_geom_angle_atom_site_label_3
_geom_angle
_geom_angle_site_symmetry_1
_geom_angle_site_symmetry_3
_geom_angle_publ_flag
O38 Rb1 O37 133.6(4) . . ?
O38 Rb1 O32 149.6(4) . . ?
O37 Rb1 O32 76.0(2) . . ?
O38 Rb1 O7 66.2(3) . 1_455 ?
O37 Rb1 O7 134.6(2) . 1_455 ?
O32 Rb1 O7 88.2(2) . 1_455 ?
O38 Rb1 O30 70.8(4) . . ?
O37 Rb1 O30 108.5(2) . . ?
O32 Rb1 O30 110.3(2) . . ?
O7 Rb1 O30 116.9(2) 1_455 . ?
O38 Rb1 O31 121.7(4) . . ?
O37 Rb1 O31 82.7(2) . . ?
O32 Rb1 O31 59.6(3) . . ?
O7 Rb1 O31 125.1(2) 1_455 . ?
O30 Rb1 O31 52.8(2) . . ?
O38 Rb1 O29 50.3(3) . . ?
O37 Rb1 O29 91.41(19) . . ?
O32 Rb1 O29 154.2(2) . . ?
O7 Rb1 O29 116.00(15) 1_455 . ?
O30 Rb1 O29 51.96(17) . . ?
O31 Rb1 O29 96.9(2) . . ?
O38 Rb1 C61 111.4(4) . . ?
O37 Rb1 C61 75.4(3) . . ?
O32 Rb1 C61 79.1(3) . . ?
O7 Rb1 C61 143.3(2) 1_455 . ?
O30 Rb1 C61 41.2(3) . . ?
O31 Rb1 C61 22.5(3) . . ?
O29 Rb1 C61 75.9(3) . . ?
O38 Rb1 O39 44.2(6) . . ?
O37 Rb1 O39 171.2(5) . . ?
O32 Rb1 O39 107.8(5) . . ?
O7 Rb1 O39 54.1(5) 1_455 . ?
O30 Rb1 O39 62.8(5) . . ?
O31 Rb1 O39 92.4(5) . . ?
O29 Rb1 O39 81.9(5) . . ?
C61 Rb1 O39 97.3(6) . . ?
O38 Rb1 C62 144.5(4) . . ?
O37 Rb1 C62 66.9(2) . . ?
O32 Rb1 C62 41.9(3) . . ?
O7 Rb1 C62 124.5(3) 1_455 . ?
O30 Rb1 C62 74.9(3) . . ?
O31 Rb1 C62 22.8(3) . . ?
O29 Rb1 C62 112.4(3) . . ?
C61 Rb1 C62 37.6(3) . . ?
O39 Rb1 C62 110.4(6) . . ?
O38 Rb1 C14 59.5(3) . 1_455 ?
O37 Rb1 C14 121.4(2) . 1_455 ?
O32 Rb1 C14 102.3(2) . 1_455 ?
O7 Rb1 C14 22.26(19) 1_455 1_455 ?
O30 Rb1 C14 125.4(2) . 1_455 ?
O31 Rb1 C14 147.4(2) . 1_455 ?
O29 Rb1 C14 103.54(17) . 1_455 ?
C61 Rb1 C14 163.1(3) . 1_455 ?
O39 Rb1 C14 66.1(5) . 1_455 ?
C62 Rb1 C14 143.1(3) . 1_455 ?
O38 Rb1 H38O 17.5 . . ?
O37 Rb1 H38O 150.6 . . ?
O32 Rb1 H38O 133.4 . . ?
O7 Rb1 H38O 58.9 1_455 . ?
O30 Rb1 H38O 66.1 . . ?
O31 Rb1 H38O 111.1 . . ?
O29 Rb1 H38O 62.0 . . ?
C61 Rb1 H38O 107.1 . . ?
O39 Rb1 H38O 26.7 . . ?
C62 Rb1 H38O 132.6 . . ?
C14 Rb1 H38O 59.6 1_455 . ?
O38 Rb1 H38P 17.9 . . ?
O37 Rb1 H38P 119.4 . . ?
O32 Rb1 H38P 163.8 . . ?
O7 Rb1 H38P 83.9 1_455 . ?
O30 Rb1 H38P 61.6 . . ?
O31 Rb1 H38P 114.4 . . ?
O29 Rb1 H38P 32.4 . . ?
C61 Rb1 H38P 99.0 . . ?
O39 Rb1 H38P 56.2 . . ?
C62 Rb1 H38P 135.9 . . ?
C14 Rb1 H38P 74.9 1_455 . ?
H38O Rb1 H38P 31.5 . . ?
O25 Ti1 O13 93.53(19) . . ?
O25 Ti1 O1 98.1(2) . . ?
O13 Ti1 O1 94.3(2) . . ?
O25 Ti1 O26 79.99(18) . . ?
O13 Ti1 O26 164.0(2) . . ?
O1 Ti1 O26 101.2(2) . . ?
O25 Ti1 O14 97.1(2) . . ?
O13 Ti1 O14 80.12(18) . . ?
O1 Ti1 O14 164.1(2) . . ?
O26 Ti1 O14 86.09(18) . . ?
O25 Ti1 O2 166.8(2) . . ?
O13 Ti1 O2 99.56(19) . . ?
O1 Ti1 O2 79.49(19) . . ?
O26 Ti1 O2 87.72(18) . . ?
O14 Ti1 O2 86.75(18) . . ?
O25 Ti1 Li2 109.3(2) . . ?
O13 Ti1 Li2 155.0(2) . . ?
O1 Ti1 Li2 92.5(2) . . ?
O26 Ti1 Li2 29.7(2) . . ?
O14 Ti1 Li2 86.9(2) . . ?
O2 Ti1 Li2 58.1(2) . . ?
O25 Ti1 Li1 152.3(2) . . ?
O13 Ti1 Li1 91.0(2) . . ?
O1 Ti1 Li1 108.7(2) . . ?
O26 Ti1 Li1 88.3(2) . . ?
O14 Ti1 Li1 56.9(2) . . ?
O2 Ti1 Li1 29.9(2) . . ?
Li2 Ti1 Li1 64.0(3) . . ?
O25 Ti1 Li3 89.6(2) . . ?
O13 Ti1 Li3 109.5(2) . . ?
O1 Ti1 Li3 154.5(2) . . ?
O26 Ti1 Li3 56.2(2) . . ?
O14 Ti1 Li3 29.9(2) . . ?
O2 Ti1 Li3 87.5(2) . . ?
Li2 Ti1 Li3 62.1(3) . . ?
Li1 Ti1 Li3 63.2(3) . . ?
O12 Ti2 O36 96.4(2) . . ?
O12 Ti2 O24 93.2(2) . . ?
O36 Ti2 O24 93.6(2) . . ?
O12 Ti2 O11 79.52(18) . . ?
O36 Ti2 O11 100.1(2) . . ?
O24 Ti2 O11 165.1(2) . . ?
O12 Ti2 O23 98.41(19) . . ?
O36 Ti2 O23 164.2(2) . . ?
O24 Ti2 O23 80.11(18) . . ?
O11 Ti2 O23 88.08(17) . . ?
O12 Ti2 O35 166.4(2) . . ?
O36 Ti2 O35 79.93(19) . . ?
O24 Ti2 O35 100.1(2) . . ?
O11 Ti2 O35 88.22(18) . . ?
O23 Ti2 O35 86.89(18) . . ?
O12 Ti2 Li1 108.6(2) . . ?
O36 Ti2 Li1 92.4(2) . . ?
O24 Ti2 Li1 156.5(2) . . ?
O11 Ti2 Li1 29.4(2) . . ?
O23 Ti2 Li1 88.1(2) . . ?
O35 Ti2 Li1 58.8(2) . . ?
O12 Ti2 Li2 154.2(2) . . ?
O36 Ti2 Li2 108.3(2) . . ?
O24 Ti2 Li2 92.4(2) . . ?
O11 Ti2 Li2 88.9(2) . . ?
O23 Ti2 Li2 57.9(2) . . ?
O35 Ti2 Li2 29.0(2) . . ?
Li1 Ti2 Li2 64.2(3) . . ?
O12 Ti2 Li3 92.5(3) . . ?
O36 Ti2 Li3 155.8(2) . . ?
O24 Ti2 Li3 108.4(2) . . ?
O11 Ti2 Li3 59.4(2) . . ?
O23 Ti2 Li3 28.6(2) . . ?
O35 Ti2 Li3 86.2(2) . . ?
Li1 Ti2 Li3 63.4(3) . . ?
Li2 Ti2 Li3 61.9(3) . . ?
O11 Li1 O10 92.4(5) . . ?
O11 Li1 O3 114.6(6) . . ?
O10 Li1 O3 103.7(6) . . ?
O11 Li1 O2 133.9(6) . . ?
O10 Li1 O2 118.1(6) . . ?
O3 Li1 O2 92.0(5) . . ?
O11 Li1 Ti2 30.9(2) . . ?
O10 Li1 Ti2 123.1(4) . . ?
O3 Li1 Ti2 100.6(4) . . ?
O2 Li1 Ti2 111.4(5) . . ?
O11 Li1 Ti1 114.3(5) . . ?
O10 Li1 Ti1 102.3(4) . . ?
O3 Li1 Ti1 122.7(5) . . ?
O2 Li1 Ti1 31.1(2) . . ?
Ti2 Li1 Ti1 106.1(3) . . ?
O35 Li2 O34 93.2(5) . . ?
O35 Li2 O27 118.8(6) . . ?
O34 Li2 O27 103.1(6) . . ?
O35 Li2 O26 132.9(7) . . ?
O34 Li2 O26 116.2(6) . . ?
O27 Li2 O26 90.9(5) . . ?
O35 Li2 Ti1 111.4(5) . . ?
O34 Li2 Ti1 102.1(4) . . ?
O27 Li2 Ti1 121.5(5) . . ?
O26 Li2 Ti1 30.8(2) . . ?
O35 Li2 Ti2 30.8(2) . . ?
O34 Li2 Ti2 123.6(5) . . ?
O27 Li2 Ti2 102.5(4) . . ?
O26 Li2 Ti2 112.7(5) . . ?
Ti1 Li2 Ti2 105.7(3) . . ?
O22 Li3 O15 97.8(6) . . ?
O22 Li3 O23 94.1(5) . . ?
O15 Li3 O23 115.4(6) . . ?
O22 Li3 O14 121.7(6) . . ?
O15 Li3 O14 90.9(5) . . ?
O23 Li3 O14 132.8(7) . . ?
O22 Li3 Ti1 108.7(5) . . ?
O15 Li3 Ti1 121.4(5) . . ?
O23 Li3 Ti1 113.7(5) . . ?
O14 Li3 Ti1 30.8(2) . . ?
O22 Li3 Ti2 123.5(5) . . ?
O15 Li3 Ti2 101.6(5) . . ?
O23 Li3 Ti2 30.1(2) . . ?
O14 Li3 Ti2 110.4(5) . . ?
Ti1 Li3 Ti2 104.9(3) . . ?
C1 O1 Ti1 117.1(4) . . ?
C2 O2 Li1 123.8(5) . . ?
C2 O2 Ti1 113.7(4) . . ?
Li1 O2 Ti1 119.0(4) . . ?
C7 O3 Li1 128.8(6) . . ?
C7 O4 C8 116.7(6) . . ?
C9 O5 C10 110.6(11) . . ?
C12 O6 C11 111.0(14) . . ?
C13 O7 C14 113.8(8) . . ?
C13 O7 Rb1 138.5(6) . 1_655 ?
C14 O7 Rb1 106.2(5) . 1_655 ?
C15 O8 C16 112.7(6) . . ?
C18 O9 C17 115.6(5) . . ?
C18 O10 Li1 129.4(5) . . ?
C20 O11 Li1 124.2(5) . . ?
C20 O11 Ti2 114.7(4) . . ?
Li1 O11 Ti2 119.6(4) . . ?
C21 O12 Ti2 118.1(4) . . ?
C25 O13 Ti1 117.0(4) . . ?
C26 O14 Li3 124.5(5) . . ?
C26 O14 Ti1 112.2(4) . . ?
Li3 O14 Ti1 119.3(4) . . ?
C31 O15 Li3 130.8(5) . . ?
C31 O16 C32 113.3(5) . . ?
C33 O17 C34 115.8(10) . . ?
C36 O18 C35 93.0(11) . . ?
C38 O19 C37 110.4(14) . . ?
C39 O20 C40 114.1(8) . . ?
C42 O21 C41 119.2(6) . . ?
C42 O22 Li3 128.1(5) . . ?
C44 O23 Li3 122.7(5) . . ?
C44 O23 Ti2 112.3(3) . . ?
Li3 O23 Ti2 121.2(4) . . ?
C45 O24 Ti2 116.5(4) . . ?
C49 O25 Ti1 117.7(4) . . ?
C50 O26 Li2 126.1(5) . . ?
C50 O26 Ti1 113.7(4) . . ?
Li2 O26 Ti1 119.5(4) . . ?
C55 O27 Li2 130.9(6) . . ?
C55 O28 C56 117.5(5) . . ?
C57 O29 C58 111.3(6) . . ?
C57 O29 Rb1 123.5(4) . . ?
C58 O29 Rb1 118.7(5) . . ?
C60 O30 C59 114.2(10) . . ?
C60 O30 Rb1 117.7(8) . . ?
C59 O30 Rb1 119.0(6) . . ?
C61 O31 C62 111.1(10) . . ?
C61 O31 Rb1 99.3(7) . . ?
C62 O31 Rb1 99.9(7) . . ?
C64 O32 C63 112.9(10) . . ?
C64 O32 Rb1 125.7(6) . . ?
C63 O32 Rb1 116.9(8) . . ?
C66 O33 C65 118.1(7) . . ?
C66 O34 Li2 128.5(6) . . ?
C68 O35 Li2 123.9(6) . . ?
C68 O35 Ti2 112.8(4) . . ?
Li2 O35 Ti2 120.2(4) . . ?
C69 O36 Ti2 117.3(4) . . ?
C73 O37 Rb1 149.9(8) . . ?
Rb1 O38 H38O 85.5 . . ?
Rb1 O38 H38P 76.4 . . ?
H38O O38 H38P 124.3 . . ?
C73 N1 C74 121.8(8) . . ?
C73 N1 C75 119.1(11) . . ?
C74 N1 C75 119.0(10) . . ?
O1 C1 C6 123.8(6) . . ?
O1 C1 C2 115.1(6) . . ?
C6 C1 C2 121.1(7) . . ?
O2 C2 C3 126.2(6) . . ?
O2 C2 C1 113.7(6) . . ?
C3 C2 C1 120.0(6) . . ?
C2 C3 C4 118.3(6) . . ?
C2 C3 C7 121.3(6) . . ?
C4 C3 C7 120.3(7) . . ?
C5 C4 C3 120.8(7) . . ?
C5 C4 H4 119.6 . . ?
C3 C4 H4 119.6 . . ?
C4 C5 C6 120.9(7) . . ?
C4 C5 H5 119.5 . . ?
C6 C5 H5 119.5 . . ?
C1 C6 C5 118.9(7) . . ?
C1 C6 H6 120.6 . . ?
C5 C6 H6 120.6 . . ?
O3 C7 O4 122.3(7) . . ?
O3 C7 C3 126.1(7) . . ?
O4 C7 C3 111.6(6) . . ?
O4 C8 C9 108.1(8) . . ?
O4 C8 H8A 110.1 . . ?
C9 C8 H8A 110.1 . . ?
O4 C8 H8B 110.1 . . ?
C9 C8 H8B 110.1 . . ?
H8A C8 H8B 108.4 . . ?
O5 C9 C8 122.8(15) . . ?
O5 C9 H9A 106.6 . . ?
C8 C9 H9A 106.6 . . ?
O5 C9 H9B 106.6 . . ?
C8 C9 H9B 106.6 . . ?
H9A C9 H9B 106.6 . . ?
O5 C10 C11 104.4(12) . . ?
O5 C10 H10A 110.9 . . ?
C11 C10 H10A 110.9 . . ?
O5 C10 H10B 110.9 . . ?
C11 C10 H10B 110.9 . . ?
H10A C10 H10B 108.9 . . ?
C10 C11 O6 106.0(12) . . ?
C10 C11 H11A 110.5 . . ?
O6 C11 H11A 110.5 . . ?
C10 C11 H11B 110.5 . . ?
O6 C11 H11B 110.5 . . ?
H11A C11 H11B 108.7 . . ?
O6 C12 C13 106.1(14) . . ?
O6 C12 H12A 110.5 . . ?
C13 C12 H12A 110.5 . . ?
O6 C12 H12B 110.5 . . ?
C13 C12 H12B 110.5 . . ?
H12A C12 H12B 108.7 . . ?
O7 C13 C12 108.1(9) . . ?
O7 C13 H13A 110.1 . . ?
C12 C13 H13A 110.1 . . ?
O7 C13 H13B 110.1 . . ?
C12 C13 H13B 110.1 . . ?
H13A C13 H13B 108.4 . . ?
O7 C14 C15 113.5(8) . . ?
O7 C14 Rb1 51.6(4) . 1_655 ?
C15 C14 Rb1 129.4(6) . 1_655 ?
O7 C14 H14A 108.9 . . ?
C15 C14 H14A 108.9 . . ?
Rb1 C14 H14A 121.7 1_655 . ?
O7 C14 H14B 108.9 . . ?
C15 C14 H14B 108.9 . . ?
Rb1 C14 H14B 57.3 1_655 . ?
H14A C14 H14B 107.7 . . ?
O8 C15 C14 109.7(8) . . ?
O8 C15 H15A 109.7 . . ?
C14 C15 H15A 109.7 . . ?
O8 C15 H15B 109.7 . . ?
C14 C15 H15B 109.7 . . ?
H15A C15 H15B 108.2 . . ?
O8 C16 C17 109.0(6) . . ?
O8 C16 H16A 109.9 . . ?
C17 C16 H16A 109.9 . . ?
O8 C16 H16B 109.9 . . ?
C17 C16 H16B 109.9 . . ?
H16A C16 H16B 108.3 . . ?
O9 C17 C16 109.1(6) . . ?
O9 C17 H17A 109.9 . . ?
C16 C17 H17A 109.9 . . ?
O9 C17 H17B 109.9 . . ?
C16 C17 H17B 109.9 . . ?
H17A C17 H17B 108.3 . . ?
O10 C18 O9 122.1(6) . . ?
O10 C18 C19 125.8(6) . . ?
O9 C18 C19 112.2(6) . . ?
C24 C19 C20 119.4(6) . . ?
C24 C19 C18 120.9(6) . . ?
C20 C19 C18 119.7(6) . . ?
O11 C20 C19 127.8(6) . . ?
O11 C20 C21 113.5(6) . . ?
C19 C20 C21 118.7(6) . . ?
O12 C21 C22 125.0(6) . . ?
O12 C21 C20 113.9(6) . . ?
C22 C21 C20 121.1(6) . . ?
C21 C22 C23 119.1(6) . . ?
C21 C22 H22 120.4 . . ?
C23 C22 H22 120.4 . . ?
C24 C23 C22 121.3(6) . . ?
C24 C23 H23 119.3 . . ?
C22 C23 H23 119.3 . . ?
C23 C24 C19 120.5(7) . . ?
C23 C24 H24 119.8 . . ?
C19 C24 H24 119.8 . . ?
O13 C25 C30 125.2(6) . . ?
O13 C25 C26 113.3(6) . . ?
C30 C25 C26 121.5(6) . . ?
O14 C26 C27 125.4(6) . . ?
O14 C26 C25 115.8(6) . . ?
C27 C26 C25 118.8(6) . . ?
C26 C27 C28 118.4(6) . . ?
C26 C27 C31 121.2(6) . . ?
C28 C27 C31 120.4(6) . . ?
C29 C28 C27 121.1(7) . . ?
C29 C28 H28 119.4 . . ?
C27 C28 H28 119.4 . . ?
C28 C29 C30 120.3(6) . . ?
C28 C29 H29 119.8 . . ?
C30 C29 H29 119.8 . . ?
C29 C30 C25 119.8(6) . . ?
C29 C30 H30 120.1 . . ?
C25 C30 H30 120.1 . . ?
O15 C31 O16 123.0(6) . . ?
O15 C31 C27 124.7(6) . . ?
O16 C31 C27 112.4(6) . . ?
O16 C32 C33 106.2(5) . . ?
O16 C32 H32A 110.5 . . ?
C33 C32 H32A 110.5 . . ?
O16 C32 H32B 110.5 . . ?
C33 C32 H32B 110.5 . . ?
H32A C32 H32B 108.7 . . ?
O17 C33 C32 109.8(7) . . ?
O17 C33 H33A 109.7 . . ?
C32 C33 H33A 109.7 . . ?
O17 C33 H33B 109.7 . . ?
C32 C33 H33B 109.7 . . ?
H33A C33 H33B 108.2 . . ?
O17 C34 C35 113.2(13) . . ?
O17 C34 H34A 108.9 . . ?
C35 C34 H34A 108.9 . . ?
O17 C34 H34B 108.9 . . ?
C35 C34 H34B 108.9 . . ?
H34A C34 H34B 107.8 . . ?
C34 C35 O18 97.1(13) . . ?
C34 C35 H35A 112.3 . . ?
O18 C35 H35A 112.3 . . ?
C34 C35 H35B 112.3 . . ?
O18 C35 H35B 112.3 . . ?
H35A C35 H35B 109.9 . . ?
O18 C36 C37 116.1(16) . . ?
O18 C36 H36A 108.3 . . ?
C37 C36 H36A 108.3 . . ?
O18 C36 H36B 108.3 . . ?
C37 C36 H36B 108.3 . . ?
H36A C36 H36B 107.4 . . ?
C36 C37 O19 112.0(13) . . ?
C36 C37 H37A 109.2 . . ?
O19 C37 H37A 109.2 . . ?
C36 C37 H37B 109.2 . . ?
O19 C37 H37B 109.2 . . ?
H37A C37 H37B 107.9 . . ?
O19 C38 C39 105.4(14) . . ?
O19 C38 H38A 110.7 . . ?
C39 C38 H38A 110.7 . . ?
O19 C38 H38B 110.7 . . ?
C39 C38 H38B 110.7 . . ?
H38A C38 H38B 108.8 . . ?
O20 C39 C38 111.9(10) . . ?
O20 C39 H39A 109.2 . . ?
C38 C39 H39A 109.2 . . ?
O20 C39 H39B 109.2 . . ?
C38 C39 H39B 109.2 . . ?
H39A C39 H39B 107.9 . . ?
O20 C40 C41 107.6(8) . . ?
O20 C40 H40A 110.2 . . ?
C41 C40 H40A 110.2 . . ?
O20 C40 H40B 110.2 . . ?
C41 C40 H40B 110.2 . . ?
H40A C40 H40B 108.5 . . ?
O21 C41 C40 108.5(6) . . ?
O21 C41 H41A 110.0 . . ?
C40 C41 H41A 110.0 . . ?
O21 C41 H41B 110.0 . . ?
C40 C41 H41B 110.0 . . ?
H41A C41 H41B 108.4 . . ?
O22 C42 O21 121.8(6) . . ?
O22 C42 C43 125.5(6) . . ?
O21 C42 C43 112.7(5) . . ?
C44 C43 C48 119.0(5) . . ?
C44 C43 C42 121.7(5) . . ?
C48 C43 C42 119.3(6) . . ?
O23 C44 C43 126.6(5) . . ?
O23 C44 C45 114.2(6) . . ?
C43 C44 C45 119.2(6) . . ?
O24 C45 C46 123.6(6) . . ?
O24 C45 C44 114.7(6) . . ?
C46 C45 C44 121.6(6) . . ?
C45 C46 C47 119.0(6) . . ?
C45 C46 H46 120.5 . . ?
C47 C46 H46 120.5 . . ?
C48 C47 C46 120.1(6) . . ?
C48 C47 H47 120.0 . . ?
C46 C47 H47 120.0 . . ?
C47 C48 C43 121.1(6) . . ?
C47 C48 H48 119.4 . . ?
C43 C48 H48 119.4 . . ?
O25 C49 C54 124.3(6) . . ?
O25 C49 C50 114.1(6) . . ?
C54 C49 C50 121.6(6) . . ?
O26 C50 C51 125.5(6) . . ?
O26 C50 C49 114.5(6) . . ?
C51 C50 C49 120.0(6) . . ?
C50 C51 C52 117.0(6) . . ?
C50 C51 C55 122.0(6) . . ?
C52 C51 C55 121.0(6) . . ?
C53 C52 C51 121.4(7) . . ?
C53 C52 H52 119.3 . . ?
C51 C52 H52 119.3 . . ?
C52 C53 C54 121.2(7) . . ?
C52 C53 H53 119.4 . . ?
C54 C53 H53 119.4 . . ?
C49 C54 C53 118.6(6) . . ?
C49 C54 H54 120.7 . . ?
C53 C54 H54 120.7 . . ?
O27 C55 O28 122.5(6) . . ?
O27 C55 C51 124.2(6) . . ?
O28 C55 C51 113.2(6) . . ?
O28 C56 C57 108.6(6) . . ?
O28 C56 H56A 110.0 . . ?
C57 C56 H56A 110.0 . . ?
O28 C56 H56B 110.0 . . ?
C57 C56 H56B 110.0 . . ?
H56A C56 H56B 108.4 . . ?
O29 C57 C56 110.2(6) . . ?
O29 C57 H57A 109.6 . . ?
C56 C57 H57A 109.6 . . ?
O29 C57 H57B 109.6 . . ?
C56 C57 H57B 109.6 . . ?
H57A C57 H57B 108.1 . . ?
O29 C58 C59 108.4(8) . . ?
O29 C58 H58A 110.0 . . ?
C59 C58 H58A 110.0 . . ?
O29 C58 H58B 110.0 . . ?
C59 C58 H58B 110.0 . . ?
H58A C58 H58B 108.4 . . ?
O30 C59 C58 110.3(9) . . ?
O30 C59 H59A 109.6 . . ?
C58 C59 H59A 109.6 . . ?
O30 C59 H59B 109.6 . . ?
C58 C59 H59B 109.6 . . ?
H59A C59 H59B 108.1 . . ?
O30 C60 C61 111.3(12) . . ?
O30 C60 H60A 109.4 . . ?
C61 C60 H60A 109.4 . . ?
O30 C60 H60B 109.4 . . ?
C61 C60 H60B 109.4 . . ?
H60A C60 H60B 108.0 . . ?
O31 C61 C60 108.8(10) . . ?
O31 C61 Rb1 58.2(6) . . ?
C60 C61 Rb1 89.7(8) . . ?
O31 C61 H61A 109.9 . . ?
C60 C61 H61A 109.9 . . ?
Rb1 C61 H61A 66.1 . . ?
O31 C61 H61B 109.9 . . ?
C60 C61 H61B 109.9 . . ?
Rb1 C61 H61B 160.0 . . ?
H61A C61 H61B 108.3 . . ?
O31 C62 C63 112.1(11) . . ?
O31 C62 Rb1 57.3(5) . . ?
C63 C62 Rb1 85.7(7) . . ?
O31 C62 H62A 109.2 . . ?
C63 C62 H62A 109.2 . . ?
Rb1 C62 H62A 163.7 . . ?
O31 C62 H62B 109.2 . . ?
C63 C62 H62B 109.2 . . ?
Rb1 C62 H62B 71.9 . . ?
H62A C62 H62B 107.9 . . ?
O32 C63 C62 109.1(10) . . ?
O32 C63 H63A 109.9 . . ?
C62 C63 H63A 109.9 . . ?
O32 C63 H63B 109.9 . . ?
C62 C63 H63B 109.9 . . ?
H63A C63 H63B 108.3 . . ?
O32 C64 C65 105.7(9) . . ?
O32 C64 H64A 110.6 . . ?
C65 C64 H64A 110.6 . . ?
O32 C64 H64B 110.6 . . ?
C65 C64 H64B 110.6 . . ?
H64A C64 H64B 108.7 . . ?
O33 C65 C64 108.2(10) . . ?
O33 C65 H65A 110.1 . . ?
C64 C65 H65A 110.1 . . ?
O33 C65 H65B 110.1 . . ?
C64 C65 H65B 110.1 . . ?
H65A C65 H65B 108.4 . . ?
O34 C66 O33 123.3(8) . . ?
O34 C66 C67 125.2(7) . . ?
O33 C66 C67 111.5(7) . . ?
C68 C67 C72 118.2(7) . . ?
C68 C67 C66 122.1(7) . . ?
C72 C67 C66 119.5(7) . . ?
O35 C68 C67 125.5(6) . . ?
O35 C68 C69 114.7(6) . . ?
C67 C68 C69 119.8(6) . . ?
O36 C69 C70 123.6(7) . . ?
O36 C69 C68 114.6(6) . . ?
C70 C69 C68 121.8(7) . . ?
C69 C70 C71 118.1(7) . . ?
C69 C70 H70 120.9 . . ?
C71 C70 H70 120.9 . . ?
C72 C71 C70 120.9(7) . . ?
C72 C71 H71 119.5 . . ?
C70 C71 H71 119.5 . . ?
C71 C72 C67 121.0(8) . . ?
C71 C72 H72 119.5 . . ?
C67 C72 H72 119.5 . . ?
O37 C73 N1 126.4(10) . . ?
O37 C73 H73 116.8 . . ?
N1 C73 H73 116.8 . . ?
N1 C74 H74A 109.5 . . ?
N1 C74 H74B 109.5 . . ?
H74A C74 H74B 109.5 . . ?
N1 C74 H74C 109.5 . . ?
H74A C74 H74C 109.5 . . ?
H74B C74 H74C 109.5 . . ?
N1 C75 H75A 109.5 . . ?
N1 C75 H75B 109.5 . . ?
H75A C75 H75B 109.5 . . ?
N1 C75 H75C 109.5 . . ?
H75A C75 H75C 109.5 . . ?
H75B C75 H75C 109.5 . . ?
H40O O40 H40P 121.6 . . ?
C77 N2 C76 122.7(12) . . ?
C77 N2 C78 116.9(13) . . ?
C76 N2 C78 120.0(13) . . ?
O41 C76 N2 123.7(15) . . ?
O41 C76 H76 118.1 . . ?
N2 C76 H76 118.1 . . ?
N2 C77 H77A 109.5 . . ?
N2 C77 H77B 109.5 . . ?
H77A C77 H77B 109.5 . . ?
N2 C77 H77C 109.5 . . ?
H77A C77 H77C 109.5 . . ?
H77B C77 H77C 109.5 . . ?
N2 C78 H78A 109.5 . . ?
N2 C78 H78B 109.5 . . ?
H78A C78 H78B 109.5 . . ?
N2 C78 H78C 109.5 . . ?
H78A C78 H78C 109.5 . . ?
H78B C78 H78C 109.5 . . ?

loop_
_geom_bond_atom_site_label_1
_geom_bond_atom_site_label_2
_geom_bond_distance
_geom_bond_site_symmetry_2
_geom_bond_publ_flag
Rb1 O38 2.726(14) . ?
Rb1 O37 2.834(8) . ?
Rb1 O32 2.942(7) . ?
Rb1 O7 2.976(6) 1_455 ?
Rb1 O30 3.004(9) . ?
Rb1 O31 3.097(7) . ?
Rb1 O29 3.317(6) . ?
Rb1 C61 3.598(13) . ?
Rb1 O39 3.60(3) . ?
Rb1 C62 3.626(11) . ?
Rb1 C14 3.649(10) 1_455 ?
Ti1 O25 1.889(4) . ?
Ti1 O13 1.901(5) . ?
Ti1 O1 1.904(5) . ?
Ti1 O26 2.022(4) . ?
Ti1 O14 2.023(5) . ?
Ti1 O2 2.026(4) . ?
Ti1 Li2 3.433(12) . ?
Ti1 Li1 3.435(11) . ?
Ti1 Li3 3.448(12) . ?
Ti2 O12 1.898(5) . ?
Ti2 O36 1.900(5) . ?
Ti2 O24 1.903(5) . ?
Ti2 O11 2.019(4) . ?
Ti2 O23 2.030(4) . ?
Ti2 O35 2.039(5) . ?
Ti2 Li1 3.416(11) . ?
Ti2 Li2 3.440(11) . ?
Ti2 Li3 3.457(11) . ?
Li1 O11 1.932(11) . ?
Li1 O10 1.934(13) . ?
Li1 O3 1.942(12) . ?
Li1 O2 1.960(11) . ?
Li2 O35 1.929(11) . ?
Li2 O34 1.941(12) . ?
Li2 O27 1.947(12) . ?
Li2 O26 1.952(12) . ?
Li3 O22 1.914(13) . ?
Li3 O15 1.920(13) . ?
Li3 O23 1.938(11) . ?
Li3 O14 1.974(12) . ?
O1 C1 1.335(9) . ?
O2 C2 1.333(8) . ?
O3 C7 1.194(9) . ?
O4 C7 1.332(9) . ?
O4 C8 1.445(9) . ?
O5 C9 1.322(15) . ?
O5 C10 1.370(16) . ?
O6 C12 1.297(19) . ?
O6 C11 1.506(17) . ?
O7 C13 1.405(11) . ?
O7 C14 1.439(11) . ?
O8 C15 1.408(10) . ?
O8 C16 1.426(9) . ?
O9 C18 1.337(7) . ?
O9 C17 1.459(8) . ?
O10 C18 1.211(8) . ?
O11 C20 1.328(8) . ?
O12 C21 1.345(8) . ?
O13 C25 1.355(8) . ?
O14 C26 1.339(8) . ?
O15 C31 1.211(8) . ?
O16 C31 1.337(8) . ?
O16 C32 1.456(8) . ?
O17 C33 1.396(12) . ?
O17 C34 1.403(13) . ?
O18 C36 1.312(18) . ?
O18 C35 1.58(2) . ?
O19 C38 1.46(2) . ?
O19 C37 1.475(16) . ?
O20 C39 1.446(15) . ?
O20 C40 1.464(13) . ?
O21 C42 1.336(8) . ?
O21 C41 1.443(8) . ?
O22 C42 1.218(8) . ?
O23 C44 1.352(7) . ?
O24 C45 1.350(8) . ?
O25 C49 1.356(8) . ?
O26 C50 1.335(7) . ?
O27 C55 1.210(8) . ?
O28 C55 1.336(8) . ?
O28 C56 1.454(8) . ?
O29 C57 1.408(9) . ?
O29 C58 1.419(9) . ?
O30 C60 1.428(13) . ?
O30 C59 1.464(13) . ?
O31 C61 1.395(15) . ?
O31 C62 1.425(15) . ?
O32 C64 1.430(15) . ?
O32 C63 1.458(14) . ?
O33 C66 1.333(10) . ?
O33 C65 1.445(11) . ?
O34 C66 1.193(10) . ?
O35 C68 1.342(8) . ?
O36 C69 1.351(9) . ?
O37 C73 1.238(12) . ?
O38 H38O 0.8400 . ?
O38 H38P 0.8400 . ?
N1 C73 1.310(13) . ?
N1 C74 1.437(13) . ?
N1 C75 1.456(13) . ?
C1 C6 1.376(10) . ?
C1 C2 1.413(9) . ?
C2 C3 1.390(10) . ?
C3 C4 1.415(10) . ?
C3 C7 1.478(10) . ?
C4 C5 1.379(11) . ?
C4 H4 0.9500 . ?
C5 C6 1.394(12) . ?
C5 H5 0.9500 . ?
C6 H6 0.9500 . ?
C8 C9 1.449(17) . ?
C8 H8A 0.9900 . ?
C8 H8B 0.9900 . ?
C9 H9A 0.9900 . ?
C9 H9B 0.9900 . ?
C10 C11 1.504(18) . ?
C10 H10A 0.9900 . ?
C10 H10B 0.9900 . ?
C11 H11A 0.9900 . ?
C11 H11B 0.9900 . ?
C12 C13 1.559(18) . ?
C12 H12A 0.9900 . ?
C12 H12B 0.9900 . ?
C13 H13A 0.9900 . ?
C13 H13B 0.9900 . ?
C14 C15 1.508(12) . ?
C14 H14A 0.9900 . ?
C14 H14B 0.9900 . ?
C15 H15A 0.9900 . ?
C15 H15B 0.9900 . ?
C16 C17 1.493(10) . ?
C16 H16A 0.9900 . ?
C16 H16B 0.9900 . ?
C17 H17A 0.9900 . ?
C17 H17B 0.9900 . ?
C18 C19 1.479(9) . ?
C19 C24 1.402(9) . ?
C19 C20 1.402(9) . ?
C20 C21 1.431(9) . ?
C21 C22 1.376(9) . ?
C22 C23 1.388(10) . ?
C22 H22 0.9500 . ?
C23 C24 1.383(10) . ?
C23 H23 0.9500 . ?
C24 H24 0.9500 . ?
C25 C30 1.382(9) . ?
C25 C26 1.409(9) . ?
C26 C27 1.406(10) . ?
C27 C28 1.425(9) . ?
C27 C31 1.485(9) . ?
C28 C29 1.376(10) . ?
C28 H28 0.9500 . ?
C29 C30 1.381(10) . ?
C29 H29 0.9500 . ?
C30 H30 0.9500 . ?
C32 C33 1.481(10) . ?
C32 H32A 0.9900 . ?
C32 H32B 0.9900 . ?
C33 H33A 0.9900 . ?
C33 H33B 0.9900 . ?
C34 C35 1.454(15) . ?
C34 H34A 0.9900 . ?
C34 H34B 0.9900 . ?
C35 H35A 0.9900 . ?
C35 H35B 0.9900 . ?
C36 C37 1.473(15) . ?
C36 H36A 0.9900 . ?
C36 H36B 0.9900 . ?
C37 H37A 0.9900 . ?
C37 H37B 0.9900 . ?
C38 C39 1.537(19) . ?
C38 H38A 0.9900 . ?
C38 H38B 0.9900 . ?
C39 H39A 0.9900 . ?
C39 H39B 0.9900 . ?
C40 C41 1.480(12) . ?
C40 H40A 0.9900 . ?
C40 H40B 0.9900 . ?
C41 H41A 0.9900 . ?
C41 H41B 0.9900 . ?
C42 C43 1.484(8) . ?
C43 C44 1.387(9) . ?
C43 C48 1.412(8) . ?
C44 C45 1.412(8) . ?
C45 C46 1.382(9) . ?
C46 C47 1.398(10) . ?
C46 H46 0.9500 . ?
C47 C48 1.385(9) . ?
C47 H47 0.9500 . ?
C48 H48 0.9500 . ?
C49 C54 1.383(9) . ?
C49 C50 1.408(9) . ?
C50 C51 1.398(9) . ?
C51 C52 1.435(9) . ?
C51 C55 1.473(9) . ?
C52 C53 1.369(11) . ?
C52 H52 0.9500 . ?
C53 C54 1.384(10) . ?
C53 H53 0.9500 . ?
C54 H54 0.9500 . ?
C56 C57 1.474(10) . ?
C56 H56A 0.9900 . ?
C56 H56B 0.9900 . ?
C57 H57A 0.9900 . ?
C57 H57B 0.9900 . ?
C58 C59 1.488(13) . ?
C58 H58A 0.9900 . ?
C58 H58B 0.9900 . ?
C59 H59A 0.9900 . ?
C59 H59B 0.9900 . ?
C60 C61 1.468(19) . ?
C60 H60A 0.9900 . ?
C60 H60B 0.9900 . ?
C61 H61A 0.9900 . ?
C61 H61B 0.9900 . ?
C62 C63 1.531(19) . ?
C62 H62A 0.9900 . ?
C62 H62B 0.9900 . ?
C63 H63A 0.9900 . ?
C63 H63B 0.9900 . ?
C64 C65 1.490(16) . ?
C64 H64A 0.9900 . ?
C64 H64B 0.9900 . ?
C65 H65A 0.9900 . ?
C65 H65B 0.9900 . ?
C66 C67 1.488(11) . ?
C67 C68 1.387(11) . ?
C67 C72 1.444(10) . ?
C68 C69 1.410(10) . ?
C69 C70 1.390(10) . ?
C70 C71 1.416(13) . ?
C70 H70 0.9500 . ?
C71 C72 1.362(13) . ?
C71 H71 0.9500 . ?
C72 H72 0.9500 . ?
C73 H73 0.9500 . ?
C74 H74A 0.9800 . ?
C74 H74B 0.9800 . ?
C74 H74C 0.9800 . ?
C75 H75A 0.9800 . ?
C75 H75B 0.9800 . ?
C75 H75C 0.9800 . ?
O40 H40O 0.8400 . ?
O40 H40P 0.8400 . ?
O41 C76 1.235(16) . ?
N2 C77 1.367(17) . ?
N2 C76 1.401(18) . ?
N2 C78 1.421(15) . ?
C76 H76 0.9500 . ?
C77 H77A 0.9800 . ?
C77 H77B 0.9800 . ?
C77 H77C 0.9800 . ?
C78 H78A 0.9800 . ?
C78 H78B 0.9800 . ?
C78 H78C 0.9800 . ?
